data_7243210
loop_
_publ_author_name
'Theppitak, Chatphorn'
'Kielar, Filip'
'Dungkaew, Winya'
'Sukwattanasinitt, Mongkol'
'Kangkaew, Laongdao'
'Sahasithiwat, Somboon'
'Zenno, Hikaru'
'Hayami, Shinya'
'Chainok, Kittipong'

_publ_section_title
;
 The coordination chemistry of benzhydrazide with lanthanide(iii) ions:
 hydrothermal in situ ligand formation, structures, magnetic and
 photoluminescence sensing properties
;
_journal_issue 40
_journal_name_full 'RSC Advances'
_journal_page_first 24709
_journal_page_last 24721
_journal_paper_doi 10.1039/D1RA03106F
_journal_volume 11
_journal_year 2021
_chemical_formula_moiety 'C28 H25 N2 O8 Pr, H2 O'
_chemical_formula_sum 'C28 H27 N2 O9 Pr'
_chemical_formula_weight 676.42
_space_group_crystal_system monoclinic
_space_group_IT_number 14
_space_group_name_Hall '-P 2ybc'
_space_group_name_H-M_alt 'P 1 21/c 1'
_atom_sites_solution_hydrogens mixed
_atom_sites_solution_primary dual
_audit_creation_date 2021-02-21
_audit_creation_method
;
Olex2 1.3
(compiled 2020.11.12 svn.r5f609507 for OlexSys, GUI svn.r6272)
;
_audit_update_record
;
2021-02-21 deposited with the CCDC.	2021-07-08 downloaded from the CCDC.
;
_cell_angle_alpha 90
_cell_angle_beta 91.725(2)
_cell_angle_gamma 90
_cell_formula_units_Z 4
_cell_length_a 14.5239(7)
_cell_length_b 19.8515(10)
_cell_length_c 9.9728(4)
_cell_measurement_reflns_used 9222
_cell_measurement_temperature 296.0
_cell_measurement_theta_max 26.384
_cell_measurement_theta_min 2.988
_cell_volume 2874.1(2)
_computing_cell_refinement 'SAINT V8.38A (?, 2016)'
_computing_data_reduction 'SAINT V8.38A (?, 2016)'
_computing_molecular_graphics 'Olex2 1.3 (Dolomanov et al., 2009)'
_computing_publication_material 'Olex2 1.3 (Dolomanov et al., 2009)'
_computing_structure_refinement 'SHELXL 2018/3 (Sheldrick, 2015)'
_computing_structure_solution 'SHELXT 2014/5 (Sheldrick, 2014)'
_diffrn_ambient_temperature 296.0
_diffrn_detector 'Bruker PHOTON 200 area detector'
_diffrn_detector_area_resol_mean 7.39
_diffrn_detector_type 'PHOTON II area detector'
_diffrn_measured_fraction_theta_full 0.998
_diffrn_measured_fraction_theta_max 0.998
_diffrn_measurement_device 'four-circle KAPPA diffractometer'
_diffrn_measurement_device_type 'BRUKER D8 QUEST CMOS PHOTON II'
_diffrn_measurement_method '\f and \w scans'
_diffrn_radiation_collimation '0.5 mm'
_diffrn_radiation_monochromator graphite
_diffrn_radiation_probe x-ray
_diffrn_radiation_type MoK\a
_diffrn_radiation_wavelength 0.71073
_diffrn_radiation_xray_symbol K-L~3~
_diffrn_reflns_av_R_equivalents 0.0378
_diffrn_reflns_av_unetI/netI 0.0199
_diffrn_reflns_Laue_measured_fraction_full 0.998
_diffrn_reflns_Laue_measured_fraction_max 0.998
_diffrn_reflns_limit_h_max 18
_diffrn_reflns_limit_h_min -18
_diffrn_reflns_limit_k_max 24
_diffrn_reflns_limit_k_min -24
_diffrn_reflns_limit_l_max 12
_diffrn_reflns_limit_l_min -12
_diffrn_reflns_number 46451
_diffrn_reflns_point_group_measured_fraction_full 0.998
_diffrn_reflns_point_group_measured_fraction_max 0.998
_diffrn_reflns_theta_full 25.242
_diffrn_reflns_theta_max 26.419
_diffrn_reflns_theta_min 2.896
_diffrn_source 'sealed x-ray tube'
_diffrn_source_current 30.0
_diffrn_source_power 1.5
_diffrn_source_voltage 50.0
_diffrn_standards_number 0
_exptl_absorpt_coefficient_mu 1.750
_exptl_absorpt_correction_T_max 0.7454
_exptl_absorpt_correction_T_min 0.6364
_exptl_absorpt_correction_type multi-scan
_exptl_absorpt_process_details
;
SADABS-2016/2 (Bruker,2016/2) was used for absorption correction.
wR2(int) was 0.0562 before and 0.0493 after correction.
The Ratio of minimum to maximum transmission is 0.8538.
The \l/2 correction factor is Not present.
;
_exptl_crystal_colour colourless
_exptl_crystal_colour_primary colourless
_exptl_crystal_density_diffrn 1.563
_exptl_crystal_description plate
_exptl_crystal_F_000 1360
_exptl_crystal_size_max 0.32
_exptl_crystal_size_mid 0.26
_exptl_crystal_size_min 0.18
_refine_diff_density_max 0.430
_refine_diff_density_min -0.503
_refine_diff_density_rms 0.056
_refine_ls_extinction_method none
_refine_ls_goodness_of_fit_ref 1.034
_refine_ls_hydrogen_treatment mixed
_refine_ls_matrix_type full
_refine_ls_number_parameters 385
_refine_ls_number_reflns 5895
_refine_ls_number_restraints 8
_refine_ls_restrained_S_all 1.033
_refine_ls_R_factor_all 0.0303
_refine_ls_R_factor_gt 0.0211
_refine_ls_shift/su_max 0.005
_refine_ls_shift/su_mean 0.000
_refine_ls_structure_factor_coef Fsqd
_refine_ls_weighting_details 'w=1/[\s^2^(Fo^2^)+(0.0233P)^2^+1.0494P] where P=(Fo^2^+2Fc^2^)/3'
_refine_ls_weighting_scheme calc
_refine_ls_wR_factor_gt 0.0468
_refine_ls_wR_factor_ref 0.0500
_reflns_Friedel_coverage 0.000
_reflns_number_gt 4948
_reflns_number_total 5895
_reflns_threshold_expression 'I > 2\s(I)'
_cod_data_source_file d1ra03106f2.cif
_cod_data_source_block 6pr
_cod_database_code 7243210
_shelx_shelxl_version_number 2018/3
_shelx_space_group_comment
;
The symmetry employed for this shelxl refinement is uniquely defined
by the following loop, which should always be used as a source of
symmetry information in preference to the above space-group names.
They are only intended as comments.
;
_shelx_estimated_absorpt_t_max 0.744
_shelx_estimated_absorpt_t_min 0.604
_olex2_refinement_description
;
1. Restrained distances
 O8-H8A = O8-H8B
 0.84 with sigma of 0.01
2. Uiso/Uaniso restraints and constraints
O9A \\sim O9B: within 2A with sigma of 0.04 and sigma for terminal atoms of
0.08 within 2A
3. Others
 Sof(O9B)=Sof(H9BA)=Sof(H9BB)=1-FVAR(1)
 Sof(O9A)=Sof(H9AA)=Sof(H9AB)=FVAR(1)
4.a Free rotating group:
 O9A(H9AA,H9AB), O9B(H9BA,H9BB)
4.b Secondary CH2 refined with riding coordinates:
 N1(H1A,H1B)
4.c Aromatic/amide H refined with riding coordinates:
 N2(H2), C3(H3), C4(H4), C5(H5), C6(H6), C7(H7), C10(H10), C11(H11), C12(H12),
 C13(H13), C14(H14), C17(H17), C18(H18), C19(H19), C20(H20), C21(H21), C24(H24),
  C25(H25), C26(H26), C27(H27), C28(H28)
;
_olex2_submission_special_instructions 'No special instructions were received'

loop_
_space_group_symop_operation_xyz
'x, y, z'
'-x, y+1/2, -z+1/2'
'-x, -y, -z'
'x, -y-1/2, z-1/2'

loop_
_atom_site_label
_atom_site_type_symbol
_atom_site_fract_x
_atom_site_fract_y
_atom_site_fract_z
_atom_site_U_iso_or_equiv
_atom_site_adp_type
_atom_site_occupancy
_atom_site_site_symmetry_order
_atom_site_calc_flag
_atom_site_refinement_flags_posn
_atom_site_refinement_flags_adp
_atom_site_refinement_flags_occupancy
_atom_site_disorder_assembly
_atom_site_disorder_group
Pr1 Pr 0.59581(2) 0.74447(2) 0.57636(2) 0.02987(4) Uani 1 1 d . . . . .
O1 O 0.51480(11) 0.84767(7) 0.47475(14) 0.0418(4) Uani 1 1 d . . . . .
O2 O 0.69731(11) 0.73209(8) 0.76636(17) 0.0479(4) Uani 1 1 d . . . . .
O3 O 0.72191(11) 0.69553(8) 0.97293(15) 0.0452(4) Uani 1 1 d . . . . .
O4 O 0.49701(11) 0.70184(8) 0.40534(15) 0.0470(4) Uani 1 1 d . . . . .
O5 O 0.45791(12) 0.73495(8) 0.20038(17) 0.0497(4) Uani 1 1 d . . . . .
O6 O 0.68837(12) 0.65518(7) 0.48776(16) 0.0474(4) Uani 1 1 d . . . . .
O7 O 0.68173(16) 0.55870(10) 0.5959(2) 0.0827(7) Uani 1 1 d . . . . .
O8 O 0.54648(14) 0.63392(9) 0.68915(18) 0.0497(4) Uani 1 1 d D . . . .
H8A H 0.5911(16) 0.6090(14) 0.671(3) 0.093(13) Uiso 1 1 d D . . . .
H8B H 0.539(2) 0.6384(15) 0.7715(12) 0.080(11) Uiso 1 1 d D . . . .
O9A O 0.4645(10) 0.9501(5) 0.9054(12) 0.087(4) Uani 0.212(4) 1 d G U P A 1
H9AA H 0.416150 0.969445 0.873919 0.130 Uiso 0.212(4) 1 d G U P A 1
H9AB H 0.505188 0.980998 0.906920 0.130 Uiso 0.212(4) 1 d G U P A 1
O9B O 0.5579(3) 1.00711(15) 0.8713(3) 0.0839(12) Uani 0.788(4) 1 d G U P A 2
H9BA H 0.532689 1.045835 0.868626 0.126 Uiso 0.788(4) 1 d G U P A 2
H9BB H 0.582382 1.004506 0.949545 0.126 Uiso 0.788(4) 1 d G U P A 2
N1 N 0.61722(13) 0.86564(9) 0.69365(18) 0.0386(4) Uani 1 1 d . . . . .
H1A H 0.623161 0.860498 0.782139 0.046 Uiso 1 1 calc R U . . .
H1B H 0.668227 0.885097 0.665028 0.046 Uiso 1 1 calc R U . . .
N2 N 0.54051(13) 0.90720(9) 0.66279(18) 0.0407(4) Uani 1 1 d . . . . .
H2 H 0.526357 0.940295 0.713857 0.049 Uiso 1 1 calc R U . . .
C1 C 0.49134(15) 0.89339(10) 0.5527(2) 0.0371(5) Uani 1 1 d . . . . .
C2 C 0.40525(16) 0.93231(11) 0.5252(2) 0.0435(5) Uani 1 1 d . . . . .
C3 C 0.3695(2) 0.97717(14) 0.6154(3) 0.0682(8) Uani 1 1 d . . . . .
H3 H 0.400767 0.985501 0.696484 0.082 Uiso 1 1 calc R U . . .
C4 C 0.2874(2) 1.00978(17) 0.5859(4) 0.0865(11) Uani 1 1 d . . . . .
H4 H 0.263652 1.039857 0.647513 0.104 Uiso 1 1 calc R U . . .
C5 C 0.2413(2) 0.99849(18) 0.4691(4) 0.0848(10) Uani 1 1 d . . . . .
H5 H 0.185809 1.020385 0.450360 0.102 Uiso 1 1 calc R U . . .
C6 C 0.2762(2) 0.9549(2) 0.3781(3) 0.0914(11) Uani 1 1 d . . . . .
H6 H 0.245035 0.947793 0.296579 0.110 Uiso 1 1 calc R U . . .
C7 C 0.3578(2) 0.92124(17) 0.4065(3) 0.0711(9) Uani 1 1 d . . . . .
H7 H 0.380597 0.890897 0.344659 0.085 Uiso 1 1 calc R U . . .
C8 C 0.74809(14) 0.70676(9) 0.8566(2) 0.0329(4) Uani 1 1 d . . . . .
C9 C 0.84586(14) 0.69085(10) 0.8262(2) 0.0358(5) Uani 1 1 d . . . . .
C10 C 0.88239(19) 0.70864(14) 0.7051(3) 0.0557(6) Uani 1 1 d . . . . .
H10 H 0.845000 0.728287 0.638663 0.067 Uiso 1 1 calc R U . . .
C11 C 0.9740(2) 0.69736(18) 0.6827(4) 0.0820(10) Uani 1 1 d . . . . .
H11 H 0.998451 0.709960 0.601289 0.098 Uiso 1 1 calc R U . . .
C12 C 1.0292(2) 0.66798(19) 0.7783(4) 0.0876(11) Uani 1 1 d . . . . .
H12 H 1.091350 0.661191 0.762564 0.105 Uiso 1 1 calc R U . . .
C13 C 0.9934(2) 0.64821(18) 0.8986(4) 0.0812(10) Uani 1 1 d . . . . .
H13 H 1.030733 0.627020 0.963105 0.097 Uiso 1 1 calc R U . . .
C14 C 0.90164(17) 0.66004(14) 0.9227(3) 0.0567(7) Uani 1 1 d . . . . .
H14 H 0.877353 0.647235 1.004026 0.068 Uiso 1 1 calc R U . . .
C15 C 0.43820(15) 0.71220(10) 0.3128(2) 0.0352(5) Uani 1 1 d . . . . .
C16 C 0.34000(15) 0.69546(11) 0.3371(2) 0.0395(5) Uani 1 1 d . . . . .
C17 C 0.31247(19) 0.68159(15) 0.4654(3) 0.0639(8) Uani 1 1 d . . . . .
H17 H 0.355536 0.681095 0.536357 0.077 Uiso 1 1 calc R U . . .
C18 C 0.2209(2) 0.6684(2) 0.4885(4) 0.0896(12) Uani 1 1 d . . . . .
H18 H 0.202218 0.660442 0.575420 0.108 Uiso 1 1 calc R U . . .
C19 C 0.1583(2) 0.66714(19) 0.3856(4) 0.0886(11) Uani 1 1 d . . . . .
H19 H 0.096704 0.658482 0.402057 0.106 Uiso 1 1 calc R U . . .
C20 C 0.1851(2) 0.67848(19) 0.2578(4) 0.0843(10) Uani 1 1 d . . . . .
H20 H 0.141982 0.676169 0.187062 0.101 Uiso 1 1 calc R U . . .
C21 C 0.27602(18) 0.69342(15) 0.2326(3) 0.0616(7) Uani 1 1 d . . . . .
H21 H 0.293794 0.702044 0.145412 0.074 Uiso 1 1 calc R U . . .
C22 C 0.71842(17) 0.59701(11) 0.5154(2) 0.0447(5) Uani 1 1 d . . . . .
C23 C 0.80109(16) 0.57385(11) 0.4429(2) 0.0433(5) Uani 1 1 d . . . . .
C24 C 0.84443(18) 0.61553(13) 0.3541(3) 0.0527(6) Uani 1 1 d . . . . .
H24 H 0.822147 0.658884 0.339195 0.063 Uiso 1 1 calc R U . . .
C25 C 0.92076(19) 0.59350(17) 0.2871(3) 0.0680(8) Uani 1 1 d . . . . .
H25 H 0.950103 0.622104 0.228115 0.082 Uiso 1 1 calc R U . . .
C26 C 0.9531(2) 0.52908(19) 0.3079(3) 0.0785(10) Uani 1 1 d . . . . .
H26 H 1.004006 0.513898 0.262209 0.094 Uiso 1 1 calc R U . . .
C27 C 0.9105(2) 0.48746(17) 0.3957(4) 0.0767(9) Uani 1 1 d . . . . .
H27 H 0.932668 0.443983 0.409494 0.092 Uiso 1 1 calc R U . . .
C28 C 0.8353(2) 0.50913(13) 0.4636(3) 0.0610(7) Uani 1 1 d . . . . .
H28 H 0.807107 0.480473 0.523731 0.073 Uiso 1 1 calc R U . . .

loop_
_atom_site_aniso_label
_atom_site_aniso_U_11
_atom_site_aniso_U_22
_atom_site_aniso_U_33
_atom_site_aniso_U_23
_atom_site_aniso_U_13
_atom_site_aniso_U_12
Pr1 0.03117(7) 0.03389(7) 0.02469(7) -0.00097(4) 0.00314(4) 0.00068(5)
O1 0.0529(10) 0.0437(8) 0.0287(8) -0.0025(6) -0.0011(7) 0.0113(7)
O2 0.0436(10) 0.0521(9) 0.0473(10) -0.0018(8) -0.0113(8) 0.0088(7)
O3 0.0470(10) 0.0476(9) 0.0420(9) 0.0041(7) 0.0177(7) 0.0068(7)
O4 0.0411(9) 0.0633(10) 0.0366(9) -0.0125(7) -0.0013(7) -0.0032(8)
O5 0.0442(10) 0.0633(10) 0.0425(10) 0.0112(8) 0.0150(8) 0.0021(8)
O6 0.0614(11) 0.0372(8) 0.0441(10) 0.0046(7) 0.0105(8) 0.0147(7)
O7 0.0969(17) 0.0554(11) 0.0983(17) 0.0325(11) 0.0405(13) 0.0236(11)
O8 0.0620(13) 0.0505(10) 0.0373(11) 0.0023(8) 0.0121(9) -0.0087(9)
O9A 0.116(10) 0.080(7) 0.063(7) -0.015(5) 0.010(7) 0.006(7)
O9B 0.130(3) 0.0620(18) 0.0588(18) -0.0091(13) -0.0094(17) 0.0238(17)
N1 0.0424(11) 0.0421(10) 0.0312(10) 0.0024(7) -0.0017(8) 0.0045(8)
N2 0.0511(12) 0.0366(9) 0.0343(10) -0.0035(7) -0.0002(9) 0.0113(8)
C1 0.0436(13) 0.0376(11) 0.0303(12) 0.0055(9) 0.0042(9) 0.0045(9)
C2 0.0473(14) 0.0421(12) 0.0411(13) 0.0072(10) 0.0019(11) 0.0065(10)
C3 0.068(2) 0.0575(16) 0.078(2) -0.0189(14) -0.0130(16) 0.0232(14)
C4 0.076(2) 0.075(2) 0.109(3) -0.0258(19) -0.011(2) 0.0364(18)
C5 0.065(2) 0.087(2) 0.102(3) 0.010(2) -0.009(2) 0.0350(18)
C6 0.074(2) 0.134(3) 0.065(2) 0.004(2) -0.0190(17) 0.034(2)
C7 0.0646(19) 0.099(2) 0.0485(17) -0.0065(15) -0.0082(14) 0.0305(17)
C8 0.0332(11) 0.0290(10) 0.0365(12) -0.0055(8) 0.0017(9) 0.0004(8)
C9 0.0348(12) 0.0354(11) 0.0374(12) -0.0061(9) 0.0045(9) 0.0023(9)
C10 0.0543(16) 0.0680(17) 0.0456(15) 0.0010(12) 0.0147(12) 0.0032(13)
C11 0.067(2) 0.099(3) 0.082(2) -0.0070(19) 0.0425(19) 0.0019(19)
C12 0.0425(18) 0.105(3) 0.117(3) -0.026(2) 0.025(2) 0.0121(17)
C13 0.0499(19) 0.100(2) 0.094(3) -0.0041(19) -0.0069(17) 0.0301(17)
C14 0.0461(15) 0.0701(17) 0.0539(17) 0.0014(13) 0.0018(12) 0.0162(13)
C15 0.0359(12) 0.0373(11) 0.0327(12) -0.0077(9) 0.0065(9) -0.0026(9)
C16 0.0371(12) 0.0411(12) 0.0406(13) -0.0037(9) 0.0086(10) -0.0042(9)
C17 0.0570(17) 0.087(2) 0.0487(16) -0.0066(14) 0.0164(13) -0.0253(15)
C18 0.072(2) 0.124(3) 0.075(2) -0.016(2) 0.0378(19) -0.042(2)
C19 0.0465(19) 0.103(3) 0.117(3) -0.017(2) 0.027(2) -0.0229(18)
C20 0.0407(17) 0.111(3) 0.100(3) 0.000(2) -0.0125(17) -0.0053(17)
C21 0.0444(16) 0.082(2) 0.0585(17) 0.0071(14) -0.0036(13) -0.0039(14)
C22 0.0546(15) 0.0401(12) 0.0393(13) 0.0010(10) -0.0035(11) 0.0053(11)
C23 0.0467(14) 0.0414(12) 0.0413(13) -0.0070(10) -0.0082(10) 0.0084(10)
C24 0.0531(16) 0.0562(15) 0.0487(16) -0.0009(11) -0.0005(12) 0.0101(12)
C25 0.0520(18) 0.095(2) 0.0571(19) -0.0026(15) -0.0008(14) 0.0065(16)
C26 0.0551(19) 0.109(3) 0.071(2) -0.0221(19) -0.0047(16) 0.0323(19)
C27 0.073(2) 0.0661(19) 0.090(3) -0.0148(17) -0.0100(18) 0.0328(16)
C28 0.0672(19) 0.0463(14) 0.0687(19) -0.0028(12) -0.0102(14) 0.0178(13)

loop_
_atom_type_symbol
_atom_type_description
_atom_type_scat_dispersion_real
_atom_type_scat_dispersion_imag
_atom_type_scat_source
C C 0.0033 0.0016 'International Tables Vol C Tables 4.2.6.8 and 6.1.1.4'
H H 0.0000 0.0000 'International Tables Vol C Tables 4.2.6.8 and 6.1.1.4'
N N 0.0061 0.0033 'International Tables Vol C Tables 4.2.6.8 and 6.1.1.4'
O O 0.0106 0.0060 'International Tables Vol C Tables 4.2.6.8 and 6.1.1.4'
Pr Pr -0.2180 2.8214 'International Tables Vol C Tables 4.2.6.8 and 6.1.1.4'

loop_
_geom_angle_atom_site_label_1
_geom_angle_atom_site_label_2
_geom_angle_atom_site_label_3
_geom_angle
_geom_angle_site_symmetry_1
_geom_angle_site_symmetry_3
_geom_angle_publ_flag
O1 Pr1 O8 136.43(6) . . ?
O1 Pr1 N1 60.09(5) . . ?
O2 Pr1 O1 131.71(5) . . ?
O2 Pr1 O3 86.11(6) . 4_575 ?
O2 Pr1 O5 96.49(6) . 4_576 ?
O2 Pr1 O6 82.93(6) . . ?
O2 Pr1 O8 74.82(6) . . ?
O2 Pr1 N1 71.64(5) . . ?
O3 Pr1 O1 77.50(5) 4_575 . ?
O3 Pr1 O8 145.33(6) 4_575 . ?
O3 Pr1 N1 70.65(5) 4_575 . ?
O4 Pr1 O1 74.78(5) . . ?
O4 Pr1 O2 152.90(6) . . ?
O4 Pr1 O3 108.56(5) . 4_575 ?
O4 Pr1 O5 86.28(6) . 4_576 ?
O4 Pr1 O6 78.72(6) . . ?
O4 Pr1 O8 80.71(6) . . ?
O4 Pr1 N1 134.19(6) . . ?
O5 Pr1 O1 71.89(5) 4_576 . ?
O5 Pr1 O3 140.99(5) 4_576 4_575 ?
O5 Pr1 O8 71.07(6) 4_576 . ?
O5 Pr1 N1 73.34(6) 4_576 . ?
O6 Pr1 O1 134.39(5) . . ?
O6 Pr1 O3 76.69(5) . 4_575 ?
O6 Pr1 O5 142.31(6) . 4_576 ?
O6 Pr1 O8 72.49(6) . . ?
O6 Pr1 N1 139.42(6) . . ?
O8 Pr1 N1 127.01(6) . . ?
C1 O1 Pr1 117.81(13) . . ?
C8 O2 Pr1 162.18(14) . . ?
C8 O3 Pr1 123.91(13) . 4_576 ?
C15 O4 Pr1 149.37(15) . . ?
C15 O5 Pr1 137.29(15) . 4_575 ?
C22 O6 Pr1 141.85(15) . . ?
Pr1 O8 H8A 100(2) . . ?
Pr1 O8 H8B 113(2) . . ?
H8A O8 H8B 114(3) . . ?
H9AA O9A H9AB 104.2 . . ?
H9BA O9B H9BB 104.6 . . ?
Pr1 N1 H1A 109.6 . . ?
Pr1 N1 H1B 109.6 . . ?
H1A N1 H1B 108.1 . . ?
N2 N1 Pr1 110.34(12) . . ?
N2 N1 H1A 109.6 . . ?
N2 N1 H1B 109.6 . . ?
N1 N2 H2 121.2 . . ?
C1 N2 N1 117.59(17) . . ?
C1 N2 H2 121.2 . . ?
O1 C1 N2 121.2(2) . . ?
O1 C1 C2 120.4(2) . . ?
N2 C1 C2 118.41(19) . . ?
C3 C2 C1 123.1(2) . . ?
C7 C2 C1 118.3(2) . . ?
C7 C2 C3 118.6(2) . . ?
C2 C3 H3 119.9 . . ?
C2 C3 C4 120.2(3) . . ?
C4 C3 H3 119.9 . . ?
C3 C4 H4 119.7 . . ?
C5 C4 C3 120.7(3) . . ?
C5 C4 H4 119.7 . . ?
C4 C5 H5 120.1 . . ?
C4 C5 C6 119.8(3) . . ?
C6 C5 H5 120.1 . . ?
C5 C6 H6 119.8 . . ?
C5 C6 C7 120.3(3) . . ?
C7 C6 H6 119.8 . . ?
C2 C7 C6 120.3(3) . . ?
C2 C7 H7 119.8 . . ?
C6 C7 H7 119.8 . . ?
O2 C8 C9 118.79(19) . . ?
O3 C8 O2 123.3(2) . . ?
O3 C8 C9 117.87(19) . . ?
C10 C9 C8 121.1(2) . . ?
C10 C9 C14 119.3(2) . . ?
C14 C9 C8 119.5(2) . . ?
C9 C10 H10 120.0 . . ?
C11 C10 C9 120.1(3) . . ?
C11 C10 H10 120.0 . . ?
C10 C11 H11 119.7 . . ?
C12 C11 C10 120.6(3) . . ?
C12 C11 H11 119.7 . . ?
C11 C12 H12 119.9 . . ?
C11 C12 C13 120.1(3) . . ?
C13 C12 H12 119.9 . . ?
C12 C13 H13 120.2 . . ?
C12 C13 C14 119.7(3) . . ?
C14 C13 H13 120.2 . . ?
C9 C14 H14 119.9 . . ?
C13 C14 C9 120.2(3) . . ?
C13 C14 H14 119.9 . . ?
O4 C15 C16 118.49(19) . . ?
O5 C15 O4 123.3(2) . . ?
O5 C15 C16 118.2(2) . . ?
C17 C16 C15 120.0(2) . . ?
C21 C16 C15 120.7(2) . . ?
C21 C16 C17 119.3(2) . . ?
C16 C17 H17 120.0 . . ?
C16 C17 C18 119.9(3) . . ?
C18 C17 H17 120.0 . . ?
C17 C18 H18 119.8 . . ?
C19 C18 C17 120.5(3) . . ?
C19 C18 H18 119.8 . . ?
C18 C19 H19 119.9 . . ?
C18 C19 C20 120.2(3) . . ?
C20 C19 H19 119.9 . . ?
C19 C20 H20 119.8 . . ?
C19 C20 C21 120.4(3) . . ?
C21 C20 H20 119.8 . . ?
C16 C21 C20 119.7(3) . . ?
C16 C21 H21 120.2 . . ?
C20 C21 H21 120.2 . . ?
O6 C22 C23 117.0(2) . . ?
O7 C22 O6 123.4(2) . . ?
O7 C22 C23 119.5(2) . . ?
C24 C23 C22 121.1(2) . . ?
C24 C23 C28 118.8(2) . . ?
C28 C23 C22 120.1(2) . . ?
C23 C24 H24 119.7 . . ?
C23 C24 C25 120.6(3) . . ?
C25 C24 H24 119.7 . . ?
C24 C25 H25 120.1 . . ?
C26 C25 C24 119.7(3) . . ?
C26 C25 H25 120.1 . . ?
C25 C26 H26 120.0 . . ?
C27 C26 C25 120.0(3) . . ?
C27 C26 H26 120.0 . . ?
C26 C27 H27 119.7 . . ?
C26 C27 C28 120.7(3) . . ?
C28 C27 H27 119.7 . . ?
C23 C28 H28 119.9 . . ?
C27 C28 C23 120.1(3) . . ?
C27 C28 H28 119.9 . . ?

loop_
_geom_bond_atom_site_label_1
_geom_bond_atom_site_label_2
_geom_bond_distance
_geom_bond_site_symmetry_2
_geom_bond_publ_flag
Pr1 O1 2.5567(14) . ?
Pr1 O2 2.3781(16) . ?
Pr1 O3 2.4395(15) 4_575 ?
Pr1 O4 2.3531(15) . ?
Pr1 O5 2.4203(16) 4_576 ?
Pr1 O6 2.4085(15) . ?
Pr1 O8 2.5775(17) . ?
Pr1 N1 2.6887(17) . ?
O1 C1 1.249(2) . ?
O2 C8 1.252(2) . ?
O3 C8 1.251(2) . ?
O4 C15 1.255(3) . ?
O5 C15 1.250(3) . ?
O6 C22 1.262(3) . ?
O7 C22 1.238(3) . ?
O8 H8A 0.839(10) . ?
O8 H8B 0.837(10) . ?
O9A H9AA 0.8521 . ?
O9A H9AB 0.8514 . ?
O9B H9BA 0.8514 . ?
O9B H9BB 0.8492 . ?
N1 H1A 0.8900 . ?
N1 H1B 0.8900 . ?
N1 N2 1.413(2) . ?
N2 H2 0.8600 . ?
N2 C1 1.320(3) . ?
C1 C2 1.488(3) . ?
C2 C3 1.379(3) . ?
C2 C7 1.369(4) . ?
C3 H3 0.9300 . ?
C3 C4 1.381(4) . ?
C4 H4 0.9300 . ?
C4 C5 1.345(5) . ?
C5 H5 0.9300 . ?
C5 C6 1.362(5) . ?
C6 H6 0.9300 . ?
C6 C7 1.382(4) . ?
C7 H7 0.9300 . ?
C8 C9 1.495(3) . ?
C9 C10 1.379(3) . ?
C9 C14 1.382(3) . ?
C10 H10 0.9300 . ?
C10 C11 1.375(4) . ?
C11 H11 0.9300 . ?
C11 C12 1.359(5) . ?
C12 H12 0.9300 . ?
C12 C13 1.379(5) . ?
C13 H13 0.9300 . ?
C13 C14 1.381(4) . ?
C14 H14 0.9300 . ?
C15 C16 1.491(3) . ?
C16 C17 1.380(3) . ?
C16 C21 1.376(3) . ?
C17 H17 0.9300 . ?
C17 C18 1.382(4) . ?
C18 H18 0.9300 . ?
C18 C19 1.350(5) . ?
C19 H19 0.9300 . ?
C19 C20 1.363(5) . ?
C20 H20 0.9300 . ?
C20 C21 1.384(4) . ?
C21 H21 0.9300 . ?
C22 C23 1.493(3) . ?
C23 C24 1.378(3) . ?
C23 C28 1.391(3) . ?
C24 H24 0.9300 . ?
C24 C25 1.383(4) . ?
C25 H25 0.9300 . ?
C25 C26 1.376(4) . ?
C26 H26 0.9300 . ?
C26 C27 1.366(5) . ?
C27 H27 0.9300 . ?
C27 C28 1.372(4) . ?
C28 H28 0.9300 . ?

loop_
_geom_hbond_atom_site_label_D
_geom_hbond_atom_site_label_H
_geom_hbond_atom_site_label_A
_geom_hbond_distance_DH
_geom_hbond_distance_HA
_geom_hbond_distance_DA
_geom_hbond_angle_DHA
_geom_hbond_site_symmetry_A
_geom_hbond_publ_flag
O8 H8A O7 0.839(10) 1.830(12) 2.658(3) 168(3) . yes
O8 H8B O1 0.837(10) 2.085(10) 2.922(2) 178(3) 4_576 yes
O9A H9AA O7 0.85 2.30 3.026(12) 143.7 2_656 yes
O9A H9AB O9A 0.85 2.35 2.90(2) 123.2 3_677 yes
O9B H9BA O8 0.85 2.16 2.990(3) 164.5 2_656 yes
O9B H9BB O7 0.85 2.38 3.117(4) 145.6 4_576 yes
N1 H1A O4 0.89 2.56 3.086(2) 118.9 4_576 yes
N1 H1A O6 0.89 2.25 3.108(2) 160.6 4_576 yes
N2 H2 O9A 0.86 2.14 2.821(12) 135.3 . yes
N2 H2 O9B 0.86 2.10 2.879(3) 151.2 . yes

loop_
_geom_torsion_atom_site_label_1
_geom_torsion_atom_site_label_2
_geom_torsion_atom_site_label_3
_geom_torsion_atom_site_label_4
_geom_torsion
_geom_torsion_site_symmetry_1
_geom_torsion_site_symmetry_2
_geom_torsion_site_symmetry_3
_geom_torsion_site_symmetry_4
_geom_torsion_publ_flag
Pr1 O1 C1 N2 32.9(3) . . . . ?
Pr1 O1 C1 C2 -145.27(16) . . . . ?
Pr1 O2 C8 O3 -98.0(5) . . . . ?
Pr1 O2 C8 C9 83.9(5) . . . . ?
Pr1 O3 C8 O2 -24.3(3) 4_576 . . . ?
Pr1 O3 C8 C9 153.77(13) 4_576 . . . ?
Pr1 O4 C15 O5 75.9(3) . . . . ?
Pr1 O4 C15 C16 -105.2(3) . . . . ?
Pr1 O5 C15 O4 11.3(3) 4_575 . . . ?
Pr1 O5 C15 C16 -167.57(15) 4_575 . . . ?
Pr1 O6 C22 O7 22.8(4) . . . . ?
Pr1 O6 C22 C23 -158.87(17) . . . . ?
Pr1 N1 N2 C1 -23.7(2) . . . . ?
O1 C1 C2 C3 171.4(2) . . . . ?
O1 C1 C2 C7 -6.3(3) . . . . ?
O2 C8 C9 C10 5.4(3) . . . . ?
O2 C8 C9 C14 -177.0(2) . . . . ?
O3 C8 C9 C10 -172.8(2) . . . . ?
O3 C8 C9 C14 4.8(3) . . . . ?
O4 C15 C16 C17 12.4(3) . . . . ?
O4 C15 C16 C21 -167.4(2) . . . . ?
O5 C15 C16 C17 -168.6(2) . . . . ?
O5 C15 C16 C21 11.6(3) . . . . ?
O6 C22 C23 C24 2.6(3) . . . . ?
O6 C22 C23 C28 -177.0(2) . . . . ?
O7 C22 C23 C24 -179.0(3) . . . . ?
O7 C22 C23 C28 1.4(4) . . . . ?
N1 N2 C1 O1 -4.0(3) . . . . ?
N1 N2 C1 C2 174.23(18) . . . . ?
N2 C1 C2 C3 -6.8(4) . . . . ?
N2 C1 C2 C7 175.5(2) . . . . ?
C1 C2 C3 C4 -177.5(3) . . . . ?
C1 C2 C7 C6 178.3(3) . . . . ?
C2 C3 C4 C5 -0.2(6) . . . . ?
C3 C2 C7 C6 0.5(5) . . . . ?
C3 C4 C5 C6 -0.6(6) . . . . ?
C4 C5 C6 C7 1.3(6) . . . . ?
C5 C6 C7 C2 -1.3(6) . . . . ?
C7 C2 C3 C4 0.2(5) . . . . ?
C8 C9 C10 C11 175.8(2) . . . . ?
C8 C9 C14 C13 -176.6(3) . . . . ?
C9 C10 C11 C12 0.8(5) . . . . ?
C10 C9 C14 C13 1.0(4) . . . . ?
C10 C11 C12 C13 1.0(6) . . . . ?
C11 C12 C13 C14 -1.7(6) . . . . ?
C12 C13 C14 C9 0.7(5) . . . . ?
C14 C9 C10 C11 -1.7(4) . . . . ?
C15 C16 C17 C18 177.7(3) . . . . ?
C15 C16 C21 C20 -179.3(3) . . . . ?
C16 C17 C18 C19 1.9(5) . . . . ?
C17 C16 C21 C20 0.9(4) . . . . ?
C17 C18 C19 C20 0.3(6) . . . . ?
C18 C19 C20 C21 -1.9(6) . . . . ?
C19 C20 C21 C16 1.3(5) . . . . ?
C21 C16 C17 C18 -2.5(4) . . . . ?
C22 C23 C24 C25 -179.7(2) . . . . ?
C22 C23 C28 C27 179.1(2) . . . . ?
C23 C24 C25 C26 0.8(4) . . . . ?
C24 C23 C28 C27 -0.5(4) . . . . ?
C24 C25 C26 C27 -0.7(5) . . . . ?
C25 C26 C27 C28 0.1(5) . . . . ?
C26 C27 C28 C23 0.5(5) . . . . ?
C28 C23 C24 C25 -0.2(4) . . . . ?
